data_4116289
loop_
_publ_author_name
'Suzanne B\'elanger'
'Joseph T. Hupp'
'Charlotte L. Stern'
'Robert V. Slone'
'David F. Watson'
'Thomas G. Carrell'

_publ_contact_author
;
Joseph T. Hupp
Department of Chemistry
Northwester University
2145 Sheridan Road
Evanston, IL 60208
;
_publ_contact_author_email ' jthupp@chem.nwu.edu '
_publ_contact_author_fax ' (847) 491-7713 '
_publ_contact_author_phone ' (847) 491-3504 '
_publ_section_title
;
 Thin-Film Molecular Materials Based on Tetrametallic "Squares": Nanoscale
 Porosity and Size-Selective Guest Transport Characteristics
;
_journal_name_full 'Journal of the American Chemical Society'
_journal_page_first 557
_journal_page_last 563
_journal_paper_doi 10.1021/ja9829867
_journal_volume 121
_journal_year 1999
_chemical_formula_sum 'C52 H32 Cl4 N8 O12 Re4'
_chemical_formula_weight 1847.51
_space_group_IT_number 82
_symmetry_cell_setting tetragonal
_symmetry_Int_Tables_number 82
_symmetry_space_group_name_Hall 'I -4'
_symmetry_space_group_name_H-M 'I -4'
_audit_creation_date 1997-10-26
_audit_creation_method 'by teXsan v1.7'
_cell_angle_alpha 90
_cell_angle_beta 90
_cell_angle_gamma 90
_cell_formula_units_Z 4
_cell_length_a 22.72(2)
_cell_length_b 22.72(2)
_cell_length_c 13.54(1)
_cell_measurement_reflns_used 25
_cell_measurement_temperature 153.2
_cell_measurement_theta_max 11.8
_cell_measurement_theta_min 9.0
_cell_volume 6989(10)
_computing_cell_refinement 'MSC/AFC Diffractometer Control'
_computing_data_collection 'MSC/AFC Diffractometer Control'
_computing_data_reduction 'teXsan (MSC, 1995)'
_computing_publication_material 'teXsan (MSC, 1995)'
_computing_structure_refinement 'teXsan (MSC, 1995)'
_computing_structure_solution
;
SHELXS86 (Sheldrick, 1985)
;
_diffrn_ambient_temperature 153.2
_diffrn_measurement_device CAD4
_diffrn_measurement_method \w
_diffrn_orient_matrix_UB_11 -0.03780
_diffrn_orient_matrix_UB_12 -0.02173
_diffrn_orient_matrix_UB_13 0.01005
_diffrn_orient_matrix_UB_21 0.00620
_diffrn_orient_matrix_UB_22 0.00115
_diffrn_orient_matrix_UB_23 0.07310
_diffrn_orient_matrix_UB_31 -0.02160
_diffrn_orient_matrix_UB_32 0.03830
_diffrn_orient_matrix_UB_33 0.00340
_diffrn_radiation_detector 'scintillation counter'
_diffrn_radiation_monochromator graphite
_diffrn_radiation_source 'X-ray tube'
_diffrn_radiation_type 'Mo K\a'
_diffrn_radiation_wavelength 0.7107
_diffrn_reflns_av_R_equivalents 0.06711
_diffrn_reflns_limit_h_max 26
_diffrn_reflns_limit_h_min 0
_diffrn_reflns_limit_k_max 26
_diffrn_reflns_limit_k_min 0
_diffrn_reflns_limit_l_max 16
_diffrn_reflns_limit_l_min 0
_diffrn_reflns_number 3385
_diffrn_reflns_reduction_process 'Lp corrections applied'
_diffrn_reflns_theta_max 24.97
_diffrn_reflns_theta_min 1.75
_diffrn_standards_decay_% 0.00
_diffrn_standards_interval_count 90
_diffrn_standards_number 3
_exptl_absorpt_coefficient_mu 7.118
_exptl_absorpt_correction_T_max 0.498
_exptl_absorpt_correction_T_min 0.379
_exptl_absorpt_correction_type
;
analytical (de Meulenaer & Tompa, 1965)
;
_exptl_crystal_colour yellow
_exptl_crystal_density_diffrn 1.756
_exptl_crystal_description equidimens
_exptl_crystal_F_000 3456.00
_exptl_crystal_size_max 0.15
_exptl_crystal_size_mid 0.14
_exptl_crystal_size_min 0.13
_refine_diff_density_max 2.32
_refine_diff_density_min -1.40
_refine_ls_extinction_coef 0.000000007(2)
_refine_ls_extinction_expression 'equ(3) Acta Cryst.(1968) A24, p213.'
_refine_ls_extinction_method 'Zachariasen (1967)'
_refine_ls_goodness_of_fit_all 1.822
_refine_ls_goodness_of_fit_obs 2.063
_refine_ls_hydrogen_treatment noref
_refine_ls_matrix_type full
_refine_ls_number_constraints 0
_refine_ls_number_parameters 211
_refine_ls_number_reflns 2164
_refine_ls_number_restraints 0
_refine_ls_R_factor_all 0.1322
_refine_ls_R_factor_obs 0.0587
_refine_ls_shift/esd_max 0.1080
_refine_ls_shift/esd_mean 0.0175
_refine_ls_structure_factor_coef F
_refine_ls_weighting_details 'w = 1/[\s^2^(Fo)]'
_refine_ls_weighting_scheme calc
_refine_ls_wR_factor_all 0.0656
_refine_ls_wR_factor_obs 0.0595
_reflns_number_observed 2164
_reflns_number_total 3266
_reflns_observed_criterion >3.00\s(I)
_cod_data_source_file ja9829867.cif
_cod_data_source_block S39f
_cod_depositor_comments
;
The following automatic conversions were performed:

'_refine_ls_weighting_scheme' value 'w = 1/[\s^2^(Fo)]' was changed
to 'calc'. New tag '_refine_ls_weighting_details' was created. The
value of the new tag was set to 'w = 1/[\s^2^(Fo)]'.

Automatic conversion script
Id: cif_fix_values 3143 2015-03-26 13:38:13Z robertas 
;
_cod_original_cell_volume 6986(6)
_cod_original_sg_symbol_H-M 'I -4 '
_cod_original_formula_sum 'C52 H32 Cl4 N8 O12 Re4 '
_cod_database_code 4116289

loop_
_symmetry_equiv_pos_as_xyz
'   +x,   +y,   +z'
1/2+x,1/2+y,1/2+z
'   -x,   -y,   +z'
1/2-x,1/2-y,1/2+z
'   +y,   -x,   -z'
1/2+y,1/2-x,1/2-z
'   -y,   +x,   -z'
1/2-y,1/2+x,1/2-z

loop_
_atom_site_aniso_label
_atom_site_aniso_U_11
_atom_site_aniso_U_22
_atom_site_aniso_U_33
_atom_site_aniso_U_12
_atom_site_aniso_U_13
_atom_site_aniso_U_23
Re(1) 0.023(1) 0.017(1) 0.028(1) -0.005(1) 0.008(1) -0.001(1)
Re(2) 0.025(1) 0.019(1) 0.029(1) 0.003(1) 0.009(1) 0.003(1)
Cl(1) 0.038(4) 0.030(4) 0.033(4) -0.003(3) -0.009(3) -0.008(3)
Cl(2) 0.05(1) 0.030(4) 0.027(4) 0.011(4) -0.014(3) -0.009(3)
O(1) 0.07(2) 0.05(2) 0.06(2) -0.03(1) -0.02(1) 0.02(1)
O(2) 0.04(2) 0.08(2) 0.15(3) -0.01(1) 0.03(2) -0.05(2)
O(4) 0.05(2) 0.10(2) 0.06(2) 0.02(1) 0.02(1) 0.01(1)
O(5) 0.05(1) 0.04(1) 0.11(2) -0.02(1) 0.05(2) 0.02(1)
O(6) 0.04(1) 0.04(1) 0.06(1) 0.00(1) 0.01(1) 0.00(1)

loop_
_atom_site_label
_atom_site_fract_x
_atom_site_fract_y
_atom_site_fract_z
_atom_site_U_iso_or_equiv
_atom_site_occupancy
_atom_site_thermal_displace_type
_atom_site_calc_flag
Re(1) 0.2884(1) 0.58014(4) -0.4778(1) 0.0226(3) 1.00000000 Uani d
Re(2) 0.2807(1) 0.62732(4) 0.0352(1) 0.0244(3) 1.00000000 Uani d
Cl(1) 0.2172(3) 0.5342(3) -0.595(1) 0.034(2) 1.00000000 Uani d
Cl(2) 0.2008(3) 0.6168(3) -0.088(1) 0.035(2) 1.00000000 Uani d
O(1) 0.310(1) 0.682(1) -0.620(2) 0.06(1) 1.00000000 Uani d
O(2) 0.392(1) 0.508(1) -0.571(2) 0.09(1) 1.00000000 Uani d
O(3) 0.377(1) 0.627(1) -0.336(1) 0.04(1) 1.00000000 Uiso d
O(4) 0.371(1) 0.574(1) -0.105(2) 0.07(1) 1.00000000 Uani d
O(5) 0.312(1) 0.749(1) -0.051(2) 0.07(1) 1.00000000 Uani d
O(6) 0.375(1) 0.645(1) 0.190(2) 0.05(1) 1.00000000 Uani d
O(7) -0.072469003 0.511146009 -0.018531000 0.18(1) 1.00000000 Uiso c
N(1) 0.261(1) 0.510(1) -0.373(2) 0.03(1) 1.00000000 Uiso d
N(2) 0.217(1) 0.633(1) -0.409(2) 0.03(1) 1.00000000 Uiso d
N(3) 0.253(1) 0.539(1) 0.099(1) 0.02(1) 1.00000000 Uiso d
N(4) 0.212(1) 0.661(1) 0.135(1) 0.02(1) 1.00000000 Uiso d
C(1) 0.252(1) 0.454(1) -0.404(2) 0.02(1) 1.00000000 Uiso d
C(2) 0.228(1) 0.412(1) -0.344(2) 0.02(1) 1.00000000 Uiso d
C(3) 0.217(1) 0.423(1) -0.252(2) 0.02(1) 1.00000000 Uiso d
C(4) 0.224(1) 0.479(1) -0.215(2) 0.03(1) 1.00000000 Uiso d
C(5) 0.250(1) 0.519(1) -0.277(2) 0.03(1) 1.00000000 Uiso d
C(6) 0.157(1) 0.617(1) -0.421(2) 0.03(1) 1.00000000 Uiso d
C(7) 0.111(1) 0.643(1) -0.373(2) 0.03(1) 1.00000000 Uiso d
C(8) 0.123(1) 0.690(1) -0.307(2) 0.01(1) 1.00000000 Uiso d
C(9) 0.183(1) 0.705(1) -0.301(2) 0.03(1) 1.00000000 Uiso d
C(10) 0.227(1) 0.677(1) -0.347(2) 0.02(1) 1.00000000 Uiso d
C(11) 0.306(1) 0.644(1) -0.565(2) 0.01(1) 1.00000000 Uiso d
C(12) 0.353(1) 0.532(1) -0.534(2) 0.04(1) 1.00000000 Uiso d
C(13) 0.344(1) 0.610(1) -0.383(2) 0.05(1) 1.00000000 Uiso d
C(14) 0.295(1) 0.507(1) 0.149(2) 0.03(1) 1.00000000 Uiso d
C(15) 0.281(1) 0.455(1) 0.197(2) 0.02(1) 1.00000000 Uiso d
C(16) 0.221(1) 0.435(1) 0.189(2) 0.02(1) 1.00000000 Uiso d
C(17) 0.179(1) 0.467(1) 0.136(2) 0.02(1) 1.00000000 Uiso d
C(18) 0.201(1) 0.515(1) 0.094(2) 0.03(1) 1.00000000 Uiso d
C(19) 0.200(1) 0.640(1) 0.225(2) 0.02(1) 1.00000000 Uiso d
C(20) 0.154(1) 0.662(1) 0.283(2) 0.01(1) 1.00000000 Uiso d
C(21) 0.115(1) 0.701(1) 0.253(2) 0.03(1) 1.00000000 Uiso d
C(22) 0.128(1) 0.725(1) 0.159(2) 0.02(1) 1.00000000 Uiso d
C(23) 0.177(1) 0.704(1) 0.104(2) 0.02(1) 1.00000000 Uiso d
C(24) 0.336(1) 0.593(1) -0.048(3) 0.05(1) 1.00000000 Uiso d
C(25) 0.298(1) 0.701(1) -0.027(2) 0.03(1) 1.00000000 Uiso d
C(26) 0.340(1) 0.640(1) 0.134(2) 0.02(1) 1.00000000 Uiso d
C(27) -0.039128002 0.421902001 -0.090415999 0.09(2) 1.00000000 Uiso c
C(28) -0.057723999 0.450435996 -0.025339000 0.17(2) 1.00000000 Uiso c
C(29) -0.040982001 0.414909989 0.087479003 0.12(2) 1.00000000 Uiso c
H(1) 0.263316005 0.443729997 -0.468988001 0.03269433 1.00000000 Uiso c
H(2) 0.219027996 0.373519003 -0.370943993 0.02001166 1.00000000 Uiso c
H(3) 0.214179993 0.488180012 -0.148306996 0.03656426 1.00000000 Uiso c
H(4) 0.259445995 0.557406008 -0.250887007 0.03599894 1.00000000 Uiso c
H(5) 0.150068998 0.585820973 -0.464349985 0.02962252 1.00000000 Uiso c
H(6) 0.071672998 0.629801989 -0.387145996 0.03134995 1.00000000 Uiso c
H(7) 0.193711996 0.736256003 -0.258056015 0.03359033 1.00000000 Uiso c
H(8) 0.264432013 0.691284001 -0.341464013 0.03000584 1.00000000 Uiso c
H(9) 0.333766013 0.519203007 0.154510006 0.03978940 1.00000000 Uiso c
H(10) 0.309067994 0.432143003 0.233330995 0.02191599 1.00000000 Uiso c
H(11) 0.140098006 0.454097003 0.131600007 0.02873615 1.00000000 Uiso c
H(12) 0.172619000 0.536527991 0.054039001 0.03202887 1.00000000 Uiso c
H(13) 0.227026999 0.611509979 0.251915008 0.02410190 1.00000000 Uiso c
H(14) 0.150738999 0.645587981 0.346634001 0.01346852 1.00000000 Uiso c
H(15) 0.104295000 0.755383015 0.131108001 0.01816617 1.00000000 Uiso c
H(16) 0.187803999 0.721717000 0.044047002 0.02397672 1.00000000 Uiso c

loop_
_atom_type_symbol
_atom_type_oxidation_number
_atom_type_number_in_cell
_atom_type_scat_dispersion_real
_atom_type_scat_dispersion_imag
_atom_type_scat_source
Re 0 16 -1.018 7.231
;International Tables for Crystallography
(1992, Vol. C, Tables 4.2.6.8 and 6.1.1.1)
;
N 0 32 0.006 0.003
;International Tables for Crystallography
(1992, Vol. C, Tables 4.2.6.8 and 6.1.1.1)
;
C 0 208 0.003 0.002
;International Tables for Crystallography
(1992, Vol. C, Tables 4.2.6.8 and 6.1.1.1)
;
O 0 48 0.011 0.006
;International Tables for Crystallography
(1992, Vol. C, Tables 4.2.6.8 and 6.1.1.1)
;
Cl 0 16 0.148 0.159
;International Tables for Crystallography
(1992, Vol. C, Tables 4.2.6.8 and 6.1.1.1)
;
H 0 128 0.000 0.000
;International Tables for Crystallography
(1992, Vol. C, Table 6.1.1.2)
;

loop_
_geom_angle_atom_site_label_1
_geom_angle_atom_site_label_2
_geom_angle_atom_site_label_3
_geom_angle
_geom_angle_site_symmetry_1
_geom_angle_site_symmetry_3
_geom_angle_publ_flag
Cl(1) Re(1) N(1) 86(1) . . yes
Cl(1) Re(1) N(2) 91(1) . . yes
Cl(1) Re(1) C(11) 93(1) . . yes
Cl(1) Re(1) C(12) 91(1) . . yes
Cl(1) Re(1) C(13) 176(1) . . yes
N(1) Re(1) N(2) 85(1) . . yes
N(1) Re(1) C(11) 175(1) . . yes
N(1) Re(1) C(12) 93(1) . . yes
N(1) Re(1) C(13) 91(2) . . yes
N(2) Re(1) C(11) 90(1) . . yes
N(2) Re(1) C(12) 178(2) . . yes
N(2) Re(1) C(13) 90(2) . . yes
C(11) Re(1) C(12) 91(2) . . yes
C(11) Re(1) C(13) 91(2) . . yes
C(12) Re(1) C(13) 88(2) . . yes
Cl(2) Re(2) N(3) 88(1) . . yes
Cl(2) Re(2) N(4) 86(1) . . yes
Cl(2) Re(2) C(24) 92(2) . . yes
Cl(2) Re(2) C(25) 86(1) . . yes
Cl(2) Re(2) C(26) 176(1) . . yes
N(3) Re(2) N(4) 83(1) . . yes
N(3) Re(2) C(24) 92(2) . . yes
N(3) Re(2) C(25) 175(1) . . yes
N(3) Re(2) C(26) 93(1) . . yes
N(4) Re(2) C(24) 175(2) . . yes
N(4) Re(2) C(25) 96(1) . . yes
N(4) Re(2) C(26) 91(1) . . yes
C(24) Re(2) C(25) 88(2) . . yes
C(24) Re(2) C(26) 91(2) . . yes
C(25) Re(2) C(26) 92(2) . . yes
Re(1) N(1) C(1) 121(3) . . yes
Re(1) N(1) C(5) 124(3) . . yes
C(1) N(1) C(5) 115(3) . . yes
Re(1) N(2) C(6) 121(3) . . yes
Re(1) N(2) C(10) 124(3) . . yes
C(6) N(2) C(10) 115(3) . . yes
Re(2) N(3) C(14) 118(2) . . yes
Re(2) N(3) C(18) 127(3) . . yes
C(14) N(3) C(18) 115(3) . . yes
Re(2) N(4) C(19) 126(2) . . yes
Re(2) N(4) C(23) 119(2) . . yes
C(19) N(4) C(23) 115(3) . . yes
N(1) C(1) C(2) 122(3) . . yes
N(1) C(1) H(1) 118.7 . . no
C(2) C(1) H(1) 119.0 . . no
C(1) C(2) C(3) 120(4) . . yes
C(1) C(2) H(2) 120.0 . . no
C(3) C(2) H(2) 119.7 . . no
C(2) C(3) C(4) 121(4) . . yes
C(2) C(3) C(8) 117(4) . 7_454 yes
C(4) C(3) C(8) 121(3) . 7_454 yes
C(3) C(4) C(5) 117(4) . . yes
C(3) C(4) H(3) 121.8 . . no
C(5) C(4) H(3) 121.6 . . no
N(1) C(5) C(4) 125(4) . . yes
N(1) C(5) H(4) 117.0 . . no
C(4) C(5) H(4) 118.4 . . no
N(2) C(6) C(7) 125(4) . . yes
N(2) C(6) H(5) 114.9 . . no
C(7) C(6) H(5) 120.1 . . no
C(6) C(7) C(8) 118(4) . . yes
C(6) C(7) H(6) 118.6 . . no
C(8) C(7) H(6) 123.4 . . no
C(3) C(8) C(7) 121(4) 8_554 . yes
C(3) C(8) C(9) 125(4) 8_554 . yes
C(7) C(8) C(9) 114(3) . . yes
C(8) C(9) C(10) 125(4) . . yes
C(8) C(9) H(7) 117.3 . . no
C(10) C(9) H(7) 117.6 . . no
N(2) C(10) C(9) 123(4) . . yes
N(2) C(10) H(8) 118.5 . . no
C(9) C(10) H(8) 118.3 . . no
Re(1) C(11) O(1) 173(3) . . yes
Re(1) C(12) O(2) 175(4) . . yes
Re(1) C(13) O(3) 175(4) . . yes
N(3) C(14) C(15) 122(3) . . yes
N(3) C(14) H(9) 122.1 . . no
C(15) C(14) H(9) 116.3 . . no
C(14) C(15) C(16) 117(3) . . yes
C(14) C(15) H(10) 123.8 . . no
C(16) C(15) H(10) 119.4 . . no
C(15) C(16) C(17) 122(4) . . yes
C(15) C(16) C(21) 120(4) . 7_455 yes
C(17) C(16) C(21) 118(4) . 7_455 yes
C(16) C(17) C(18) 113(4) . . yes
C(16) C(17) H(11) 121.8 . . no
C(18) C(17) H(11) 125.5 . . no
N(3) C(18) C(17) 132(4) . . yes
N(3) C(18) H(12) 114.6 . . no
C(17) C(18) H(12) 113.8 . . no
N(4) C(19) C(20) 123(3) . . yes
N(4) C(19) H(13) 117.4 . . no
C(20) C(19) H(13) 119.6 . . no
C(19) C(20) C(21) 125(3) . . yes
C(19) C(20) H(14) 116.5 . . no
C(21) C(20) H(14) 118.8 . . no
C(16) C(21) C(20) 125(4) 8 . yes
C(16) C(21) C(22) 121(4) 8 . yes
C(20) C(21) C(22) 114(4) . . yes
C(21) C(22) C(23) 119(3) . . yes
C(21) C(22) H(15) 122.5 . . no
C(23) C(22) H(15) 118.4 . . no
N(4) C(23) C(22) 124(3) . . yes
N(4) C(23) H(16) 115.8 . . no
C(22) C(23) H(16) 120.6 . . no
Re(2) C(24) O(4) 175(4) . . yes
Re(2) C(25) O(5) 169(4) . . yes
Re(2) C(26) O(6) 177(4) . . yes
O(7) C(28) C(27) 132.038(3) . . yes
O(7) C(28) C(29) 115.921(3) . . yes
C(27) C(28) C(29) 108.61(1) . . yes

loop_
_geom_bond_atom_site_label_1
_geom_bond_atom_site_label_2
_geom_bond_distance
_geom_bond_site_symmetry_2
_geom_bond_publ_flag
Re(1) Cl(1) 2.49(1) . yes
Re(1) N(1) 2.22(3) . yes
Re(1) N(2) 2.22(3) . yes
Re(1) C(11) 1.91(3) . yes
Re(1) C(12) 1.99(4) . yes
Re(1) C(13) 1.9(1) . yes
Re(2) Cl(2) 2.48(1) . yes
Re(2) N(3) 2.26(3) . yes
Re(2) N(4) 2.20(3) . yes
Re(2) C(24) 1.9(1) . yes
Re(2) C(25) 1.92(4) . yes
Re(2) C(26) 1.92(4) . yes
O(1) C(11) 1.14(4) . yes
O(2) C(12) 1.14(4) . yes
O(3) C(13) 1.0(1) . yes
O(4) C(24) 1.2(1) . yes
O(5) C(25) 1.18(4) . yes
O(6) C(26) 1.10(4) . yes
O(7) C(28) 1.4222(1) . yes
N(1) C(1) 1.36(4) . yes
N(1) C(5) 1.34(4) . yes
N(2) C(6) 1.42(4) . yes
N(2) C(10) 1.31(4) . yes
N(3) C(14) 1.39(4) . yes
N(3) C(18) 1.31(4) . yes
N(4) C(19) 1.33(4) . yes
N(4) C(23) 1.33(4) . yes
C(1) C(2) 1.4(1) . yes
C(1) H(1) 0.95 . no
C(2) C(3) 1.30(4) . yes
C(2) H(2) 0.97 . no
C(3) C(4) 1.4(1) . yes
C(3) C(8) 1.5(1) 7_454 yes
C(4) C(5) 1.4(1) . yes
C(4) H(3) 0.96 . no
C(5) H(4) 0.96 . no
C(6) C(7) 1.4(1) . yes
C(6) H(5) 0.94 . no
C(7) C(8) 1.4(1) . yes
C(7) H(6) 0.96 . no
C(8) C(9) 1.4(1) . yes
C(9) C(10) 1.3(1) . yes
C(9) H(7) 0.95 . no
C(10) H(8) 0.93 . no
C(14) C(15) 1.4(1) . yes
C(14) H(9) 0.92 . no
C(15) C(16) 1.5(1) . yes
C(15) H(10) 0.95 . no
C(16) C(17) 1.4(1) . yes
C(16) C(21) 1.5(1) 7_455 yes
C(17) C(18) 1.3(1) . yes
C(17) H(11) 0.93 . no
C(18) H(12) 0.97 . no
C(19) C(20) 1.39(4) . yes
C(19) H(13) 0.97 . no
C(20) C(21) 1.3(1) . yes
C(20) H(14) 0.94 . no
C(21) C(22) 1.4(1) . yes
C(22) C(23) 1.43(4) . yes
C(22) H(15) 0.94 . no
C(23) H(16) 0.94 . no
C(27) C(28) 1.1725(1) . yes
C(28) C(29) 1.7688(1) . yes

loop_
_geom_contact_atom_site_label_1
_geom_contact_atom_site_label_2
_geom_contact_distance
_geom_contact_site_symmetry_2
_geom_contact_publ_flag
Cl(1) C(29) 3.45(1) 8_554 no
Cl(1) C(19) 3.45(4) 1_554 no
Cl(2) C(9) 3.53(4) . no
Cl(2) C(5) 3.56(4) . no
O(1) O(6) 3.08(4) 1_554 no
O(1) C(2) 3.13(4) 3_564 no
O(1) O(5) 3.32(4) 6_564 no
O(1) C(19) 3.4(1) 1_554 no
O(1) C(26) 3.5(1) 1_554 no
O(1) C(9) 3.6(1) 6_564 no
O(2) O(3) 3.27(4) 4_654 no
O(3) C(15) 3.33(4) 3_565 no
O(3) O(4) 3.35(4) . no
O(3) C(22) 3.36(4) 6_564 no
O(5) C(20) 3.13(4) 6_564 no
O(5) C(21) 3.3(1) 6_564 no
O(5) C(10) 3.4(1) 6_565 no
O(5) N(2) 3.36(4) 6_565 no
O(5) C(16) 3.43(4) 3_565 no
O(5) C(9) 3.5(1) 6_565 no
O(5) C(6) 3.6(1) 6_565 no
O(6) C(3) 3.4(1) 3_565 no
O(7) C(28) 3.085(2) 2_565 no
O(7) C(27) 3.112(2) 2_565 no
O(7) C(7) 3.14(4) 8_554 no
O(7) C(17) 3.24(4) 2_565 no
O(7) O(7) 3.331(2) 2_565 no
O(7) C(18) 3.35(4) 2_565 no
O(7) C(29) 3.395(1) 2_565 no
O(7) C(6) 3.56(4) 8_554 no
C(10) C(23) 3.5(1) 6_564 no
C(28) C(28) 3.457(1) 2_565 no

loop_
_geom_torsion_atom_site_label_1
_geom_torsion_atom_site_label_2
_geom_torsion_atom_site_label_3
_geom_torsion_atom_site_label_4
_geom_torsion_site_symmetry_2
_geom_torsion_site_symmetry_3
_geom_torsion_site_symmetry_4
_geom_torsion
_geom_torsion_publ_flag
Re(1) N(1) C(1) C(2) . . . -171(3) no
Re(1) N(1) C(5) C(4) . . . 170(3) no
Re(1) N(2) C(6) C(7) . . . 173(3) no
Re(1) N(2) C(10) C(9) . . . -175(3) no
Re(2) N(3) C(14) C(15) . . . 175(3) no
Re(2) N(3) C(18) C(17) . . . -173(3) no
Re(2) N(4) C(19) C(20) . . . -177(3) no
Re(2) N(4) C(23) C(22) . . . 174(3) no
Cl(1) Re(1) N(1) C(1) . . . 41(3) no
Cl(1) Re(1) N(1) C(5) . . . -137(3) no
Cl(1) Re(1) N(2) C(6) . . . 19(3) no
Cl(1) Re(1) N(2) C(10) . . . -169(3) no
Cl(1) Re(1) C(11) O(1) . . . 37.9(3) no
Cl(1) Re(1) C(12) O(2) . . . 97.4(5) no
Cl(1) Re(1) C(13) O(3) . . . 107.9(5) no
Cl(2) Re(2) N(3) C(14) . . . 154(3) no
Cl(2) Re(2) N(3) C(18) . . . -26(3) no
Cl(2) Re(2) N(4) C(19) . . . 127(3) no
Cl(2) Re(2) N(4) C(23) . . . -52(3) no
Cl(2) Re(2) C(24) O(4) . . . 73.3(5) no
Cl(2) Re(2) C(25) O(5) . . . 157.4(2) no
Cl(2) Re(2) C(26) O(6) . . . 170.1(5) no
O(1) C(11) Re(1) N(1) . . . -39.3(3) no
O(1) C(11) Re(1) N(2) . . . -53.1(3) no
O(1) C(11) Re(1) C(12) . . . 128.5(3) no
O(1) C(11) Re(1) C(13) . . . -143.3(3) no
O(2) C(12) Re(1) N(1) . . . -176.9(5) no
O(2) C(12) Re(1) N(2) . . . -125.2(5) no
O(2) C(12) Re(1) C(11) . . . 4.1(5) no
O(2) C(12) Re(1) C(13) . . . -86.4(5) no
O(3) C(13) Re(1) N(1) . . . 130.2(5) no
O(3) C(13) Re(1) N(2) . . . -144.6(5) no
O(3) C(13) Re(1) C(11) . . . -54.6(5) no
O(3) C(13) Re(1) C(12) . . . 36.8(5) no
O(4) C(24) Re(2) N(3) . . . 161.8(5) no
O(4) C(24) Re(2) N(4) . . . 142.6(4) no
O(4) C(24) Re(2) C(25) . . . -12.9(5) no
O(4) C(24) Re(2) C(26) . . . -104.8(5) no
O(5) C(25) Re(2) N(3) . . . 151.0(1) no
O(5) C(25) Re(2) N(4) . . . 72.1(2) no
O(5) C(25) Re(2) C(24) . . . -110.0(2) no
O(5) C(25) Re(2) C(26) . . . -19.3(2) no
O(6) C(26) Re(2) N(3) . . . 51.9(6) no
O(6) C(26) Re(2) N(4) . . . 134.7(6) no
O(6) C(26) Re(2) C(24) . . . -40.6(6) no
O(6) C(26) Re(2) C(25) . . . -129.0(6) no
N(1) Re(1) N(2) C(6) . . . -66(3) no
N(1) Re(1) N(2) C(10) . . . 105(3) no
N(1) C(1) C(2) C(3) . . . -5(6) no
N(1) C(5) C(4) C(3) . . . 8(6) no
N(2) Re(1) N(1) C(1) . . . 132(3) no
N(2) Re(1) N(1) C(5) . . . -45(3) no
N(2) C(6) C(7) C(8) . . . -1(6) no
N(2) C(10) C(9) C(8) . . . 5(6) no
N(3) Re(2) N(4) C(19) . . . 38(3) no
N(3) Re(2) N(4) C(23) . . . -141(3) no
N(3) C(14) C(15) C(16) . . . 2(6) no
N(3) C(18) C(17) C(16) . . . -5(6) no
N(4) Re(2) N(3) C(14) . . . -120(3) no
N(4) Re(2) N(3) C(18) . . . 60(3) no
N(4) C(19) C(20) C(21) . . . 5(6) no
N(4) C(23) C(22) C(21) . . . 2(5) no
C(1) N(1) Re(1) C(11) . . . 118.3(1) no
C(1) N(1) Re(1) C(12) . . . -50(3) no
C(1) N(1) Re(1) C(13) . . . -138(3) no
C(1) N(1) C(5) C(4) . . . -8(6) no
C(1) C(2) C(3) C(4) . . . 5(6) no
C(1) C(2) C(3) C(8) . . 7_454 179(3) no
C(2) C(1) N(1) C(5) . . . 6(5) no
C(2) C(3) C(4) C(5) . . . -6(6) no
C(2) C(3) C(8) C(7) . 7_454 7_454 -138(4) no
C(2) C(3) C(8) C(9) . 7_454 7_454 40(6) no
C(3) C(8) C(7) C(6) 7_454 7_454 7_454 175(4) no
C(3) C(8) C(9) C(10) 7_454 7_454 7_454 -173(4) no
C(4) C(3) C(8) C(7) . 7_454 7_454 36(6) no
C(4) C(3) C(8) C(9) . 7_454 7_454 -146(4) no
C(5) N(1) Re(1) C(11) . . . -59.0(2) no
C(5) N(1) Re(1) C(12) . . . 133(3) no
C(5) N(1) Re(1) C(13) . . . 45(3) no
C(5) C(4) C(3) C(8) . . 7_454 -180(4) no
C(6) N(2) Re(1) C(11) . . . 112(3) no
C(6) N(2) Re(1) C(12) . . . -118.3(4) no
C(6) N(2) Re(1) C(13) . . . -157(3) no
C(6) N(2) C(10) C(9) . . . -2(6) no
C(6) C(7) C(8) C(9) . . . 3(5) no
C(7) C(6) N(2) C(10) . . . 1(6) no
C(7) C(8) C(9) C(10) . . . -5(6) no
C(10) N(2) Re(1) C(11) . . . -76(3) no
C(10) N(2) Re(1) C(12) . . . 53.4(4) no
C(10) N(2) Re(1) C(13) . . . 15(3) no
C(14) N(3) Re(2) C(24) . . . 62(3) no
C(14) N(3) Re(2) C(25) . . . 160.5(1) no
C(14) N(3) Re(2) C(26) . . . -29(3) no
C(14) N(3) C(18) C(17) . . . 7(6) no
C(14) C(15) C(16) C(17) . . . 0(6) no
C(14) C(15) C(16) C(21) . . 7_455 -173(3) no
C(15) C(14) N(3) C(18) . . . -5(5) no
C(15) C(16) C(17) C(18) . . . 1(6) no
C(15) C(16) C(21) C(20) . 7_455 7_455 -145(4) no
C(15) C(16) C(21) C(22) . 7_455 7_455 31(5) no
C(16) C(21) C(20) C(19) 7_455 7_455 7_455 -176(4) no
C(17) C(16) C(21) C(20) . 7_455 7_455 42(6) no
C(17) C(16) C(21) C(22) . 7_455 7_455 -142(4) no
C(18) N(3) Re(2) C(24) . . . -118(3) no
C(18) N(3) Re(2) C(25) . . . -19.1(2) no
C(18) N(3) Re(2) C(26) . . . 151(3) no
C(18) C(17) C(16) C(21) . . 7_455 174(3) no
C(19) N(4) Re(2) C(24) . . . 57.1(2) no
C(19) N(4) Re(2) C(25) . . . -148(3) no
C(19) N(4) Re(2) C(26) . . . -56(3) no
C(19) N(4) C(23) C(22) . . . -5(5) no
C(19) C(20) C(21) C(22) . . . -7(6) no
C(20) C(19) N(4) C(23) . . . 2(5) no
C(20) C(21) C(22) C(23) . . . 4(5) no
C(23) N(4) Re(2) C(24) . . . -121.9(2) no
C(23) N(4) Re(2) C(25) . . . 33(3) no
C(23) N(4) Re(2) C(26) . . . 126(3) no
